data_7206352
loop_
_publ_author_name
'Keyworth, Colin W.'
'Chan, Khai Leok'
'Labram, John G.'
'Anthopoulos, Thomas D.'
'Watkins, Scott E.'
'McKiernan, Mary'
'White, Andrew J. P.'
'Holmes, Andrew B.'
'Williams, Charlotte K.'

_publ_section_title
;
 The tuning of the energy levels of dibenzosilole copolymers and
 applications in organic electronics
;
_journal_issue 32
_journal_name_full 'Journal of Materials Chemistry'
_journal_page_first 11800
_journal_paper_doi 10.1039/c1jm11242b
_journal_volume 21
_journal_year 2011
_chemical_formula_moiety 'C22 H21 Br2 N'
_chemical_formula_sum 'C22 H21 Br2 N'
_chemical_formula_weight 459.22
_chemical_name_systematic
;
?
;
_space_group_IT_number 2
_symmetry_cell_setting triclinic
_symmetry_space_group_name_Hall '-P 1'
_symmetry_space_group_name_H-M 'P -1'
_atom_sites_solution_hydrogens geom
_atom_sites_solution_primary direct
_atom_sites_solution_secondary difmap
_audit_creation_method SHELXL-97
_cell_angle_alpha 80.255(3)
_cell_angle_beta 87.742(3)
_cell_angle_gamma 89.718(3)
_cell_formula_units_Z 2
_cell_length_a 7.0740(3)
_cell_length_b 10.1883(4)
_cell_length_c 13.9770(5)
_cell_measurement_reflns_used 7459
_cell_measurement_temperature 173(2)
_cell_measurement_theta_max 72.3797
_cell_measurement_theta_min 3.2119
_cell_volume 992.04(7)
_computing_cell_refinement 'CrysAlis RED, Oxford Diffraction Ltd'
_computing_data_collection 'CrysAlis CCD, Oxford Diffraction Ltd'
_computing_data_reduction 'CrysAlis RED, Oxford Diffraction Ltd'
_computing_molecular_graphics 'Bruker SHELXTL'
_computing_publication_material 'Bruker SHELXTL'
_computing_structure_refinement 'SHELXL-97 (Sheldrick, 1997)'
_computing_structure_solution 'SHELXS-97 (Sheldrick, 1990)'
_diffrn_ambient_temperature 173(2)
_diffrn_detector_area_resol_mean 8.2556
_diffrn_measured_fraction_theta_full 0.993
_diffrn_measured_fraction_theta_max 0.993
_diffrn_measurement_device_type 'OD Xcalibur PX Ultra'
_diffrn_measurement_method 'omega scans'
_diffrn_radiation_monochromator graphite
_diffrn_radiation_source 'Enhance Ultra (Cu) X-ray Source'
_diffrn_radiation_type CuK\a
_diffrn_radiation_wavelength 1.54184
_diffrn_reflns_av_R_equivalents 0.0230
_diffrn_reflns_av_sigmaI/netI 0.0197
_diffrn_reflns_limit_h_max 8
_diffrn_reflns_limit_h_min -8
_diffrn_reflns_limit_k_max 12
_diffrn_reflns_limit_k_min -12
_diffrn_reflns_limit_l_max 17
_diffrn_reflns_limit_l_min -17
_diffrn_reflns_number 12528
_diffrn_reflns_theta_full 72.57
_diffrn_reflns_theta_max 72.57
_diffrn_reflns_theta_min 3.21
_diffrn_standards_number 0
_exptl_absorpt_coefficient_mu 5.194
_exptl_absorpt_correction_T_max 0.693
_exptl_absorpt_correction_T_min 0.337
_exptl_absorpt_correction_type analytical
_exptl_absorpt_process_details
;
CrysAlisPro, Oxford Diffraction Ltd.,
Version 1.171.33.48 (release 15-09-2009 CrysAlis171 .NET)
(compiled Sep 15 2009,11:49:04)
Analytical numeric absorption correction using a multifaceted crystal
model based on expressions derived by R.C. Clark & J.S. Reid.
(Clark, R. C. & Reid, J. S. (1995). Acta Cryst. A51, 887-897)
;
_exptl_crystal_colour Colourless
_exptl_crystal_density_diffrn 1.537
_exptl_crystal_density_method 'not measured'
_exptl_crystal_description needles
_exptl_crystal_F_000 460
_exptl_crystal_size_max 0.32
_exptl_crystal_size_mid 0.23
_exptl_crystal_size_min 0.09
_refine_diff_density_max 0.605
_refine_diff_density_min -0.582
_refine_diff_density_rms 0.061
_refine_ls_extinction_coef 0.0020(3)
_refine_ls_extinction_expression Fc^*^=kFc[1+0.001xFc^2^\l^3^/sin(2\q)]^-1/4^
_refine_ls_extinction_method SHELXL
_refine_ls_goodness_of_fit_ref 1.075
_refine_ls_hydrogen_treatment constr
_refine_ls_matrix_type full
_refine_ls_number_parameters 224
_refine_ls_number_reflns 3929
_refine_ls_number_restraints 97
_refine_ls_restrained_S_all 1.109
_refine_ls_R_factor_all 0.0436
_refine_ls_R_factor_gt 0.0364
_refine_ls_shift/su_max 0.001
_refine_ls_shift/su_mean 0.000
_refine_ls_structure_factor_coef Fsqd
_refine_ls_weighting_details 'calc w=1/[\s^2^(Fo^2^)+(0.0487P)^2^+0.6517P] where P=(Fo^2^+2Fc^2^)/3'
_refine_ls_weighting_scheme calc
_refine_ls_wR_factor_gt 0.0963
_refine_ls_wR_factor_ref 0.1005
_reflns_number_gt 3332
_reflns_number_total 3929
_reflns_threshold_expression >2sigma(I)
_cod_data_source_file c1jm11242b.txt
_cod_data_source_block 7
_cod_depositor_comments
;
The following automatic conversions were performed:

'_symmetry_cell_setting' value 'Triclinic' changed to 'triclinic'
according to /home/saulius/struct/CIF-dictionaries/cif_core.dic
dictionary named 'cif_core.dic' version 2.4.1 from 2010-06-29.

Automatic conversion script
Id: cif_fix_values 1715 2011-07-08 13:25:40Z adriana 
;
_cod_original_sg_symbol_H-M P-1
_cod_database_code 7206352

loop_
_symmetry_equiv_pos_as_xyz
'x, y, z'
'-x, -y, -z'

loop_
_atom_site_label
_atom_site_type_symbol
_atom_site_fract_x
_atom_site_fract_y
_atom_site_fract_z
_atom_site_U_iso_or_equiv
_atom_site_adp_type
_atom_site_occupancy
_atom_site_symmetry_multiplicity
_atom_site_calc_flag
_atom_site_refinement_flags
_atom_site_disorder_assembly
_atom_site_disorder_group
N1 N 0.5058(4) 0.1940(2) 0.68283(16) 0.0476(5) Uani 1 1 d . . .
C2 C 0.5903(10) 0.2058(6) 0.7715(4) 0.033(2) Uiso 0.430(4) 1 d PGD A 1
C3 C 0.5937(10) 0.0957(5) 0.8454(5) 0.038(4) Uiso 0.430(4) 1 d PGD A 1
H3A H 0.5359 0.0146 0.8371 0.046 Uiso 0.430(4) 1 calc PR A 1
C4 C 0.6814(9) 0.1044(5) 0.9313(4) 0.045(2) Uiso 0.430(4) 1 d PGD A 1
H4A H 0.6837 0.0292 0.9818 0.054 Uiso 0.430(4) 1 calc PR A 1
C5 C 0.7659(7) 0.2230(5) 0.9435(3) 0.0442(15) Uiso 0.430(4) 1 d PGD A 1
C6 C 0.7626(8) 0.3331(5) 0.8696(3) 0.0441(15) Uiso 0.430(4) 1 d PGD A 1
H6A H 0.8203 0.4142 0.8779 0.053 Uiso 0.430(4) 1 calc PR A 1
C7 C 0.6748(10) 0.3244(5) 0.7837(3) 0.0433(18) Uiso 0.430(4) 1 d PGD A 1
H7A H 0.6725 0.3996 0.7332 0.052 Uiso 0.430(4) 1 calc PR A 1
C8 C 0.8740(9) 0.2296(8) 1.0363(5) 0.0540(17) Uiso 0.430(4) 1 d PD A 1
H8A H 0.8697 0.1407 1.0795 0.065 Uiso 0.430(4) 1 calc PR A 1
C9 C 0.7980(11) 0.3354(8) 1.0921(6) 0.066(2) Uiso 0.430(4) 1 d PD A 1
H9A H 0.7888 0.4220 1.0480 0.080 Uiso 0.430(4) 1 calc PR A 1
H9B H 0.8836 0.3461 1.1446 0.080 Uiso 0.430(4) 1 calc PR A 1
C10 C 0.5994(12) 0.2895(10) 1.1357(7) 0.059(2) Uiso 0.430(4) 1 d PD A 1
H10A H 0.5466 0.3562 1.1722 0.088 Uiso 0.430(4) 1 calc PR A 1
H10B H 0.6103 0.2040 1.1794 0.088 Uiso 0.430(4) 1 calc PR A 1
H10C H 0.5158 0.2794 1.0831 0.088 Uiso 0.430(4) 1 calc PR A 1
C11 C 1.0925(10) 0.2714(10) 1.0062(7) 0.059(2) Uiso 0.430(4) 1 d PD A 1
H11A H 1.1619 0.2758 1.0649 0.089 Uiso 0.430(4) 1 calc PR A 1
H11B H 1.0961 0.3587 0.9640 0.089 Uiso 0.430(4) 1 calc PR A 1
H11C H 1.1512 0.2048 0.9715 0.089 Uiso 0.430(4) 1 calc PR A 1
C2' C 0.5597(15) 0.2060(8) 0.7797(5) 0.048(4) Uiso 0.291(7) 1 d PGD A 2
C3' C 0.5769(17) 0.0943(7) 0.8512(6) 0.045(6) Uiso 0.291(7) 1 d PGD A 2
H3'A H 0.5429 0.0090 0.8385 0.054 Uiso 0.291(7) 1 calc PR A 2
C4' C 0.6439(14) 0.1074(6) 0.9412(5) 0.040(3) Uiso 0.291(7) 1 d PGD A 2
H4'A H 0.6556 0.0310 0.9901 0.048 Uiso 0.291(7) 1 calc PR A 2
C5' C 0.6937(10) 0.2322(7) 0.9598(4) 0.044(2) Uiso 0.291(7) 1 d PGD A 2
C6' C 0.6765(11) 0.3439(6) 0.8883(4) 0.040(2) Uiso 0.291(7) 1 d PGD A 2
H6'A H 0.7105 0.4292 0.9010 0.048 Uiso 0.291(7) 1 calc PR A 2
C7' C 0.6095(12) 0.3308(7) 0.7982(4) 0.033(2) Uiso 0.291(7) 1 d PGD A 2
H7'A H 0.5978 0.4071 0.7494 0.040 Uiso 0.291(7) 1 calc PR A 2
C8' C 0.7649(12) 0.2446(10) 1.0604(7) 0.057(3) Uiso 0.291(7) 1 d PD A 2
H8'A H 0.7763 0.1530 1.0990 0.068 Uiso 0.291(7) 1 calc PR A 2
C9' C 0.9559(14) 0.3136(12) 1.0570(9) 0.069(4) Uiso 0.291(7) 1 d PD A 2
H9'A H 0.9923 0.3234 1.1231 0.083 Uiso 0.291(7) 1 calc PR A 2
H9'B H 0.9523 0.4029 1.0161 0.083 Uiso 0.291(7) 1 calc PR A 2
C10' C 1.0976(17) 0.2208(15) 1.0119(11) 0.059(3) Uiso 0.291(7) 1 d PD A 2
H10D H 1.2249 0.2594 1.0075 0.089 Uiso 0.291(7) 1 calc PR A 2
H10E H 1.0587 0.2120 0.9467 0.089 Uiso 0.291(7) 1 calc PR A 2
H10F H 1.0981 0.1328 1.0530 0.089 Uiso 0.291(7) 1 calc PR A 2
C11' C 0.621(2) 0.326(2) 1.1167(12) 0.079(6) Uiso 0.291(7) 1 d PD A 2
H11D H 0.6701 0.3327 1.1804 0.119 Uiso 0.291(7) 1 calc PR A 2
H11E H 0.4985 0.2809 1.1254 0.119 Uiso 0.291(7) 1 calc PR A 2
H11F H 0.6064 0.4159 1.0792 0.119 Uiso 0.291(7) 1 calc PR A 2
C2" C 0.5848(13) 0.2288(8) 0.7725(4) 0.042(4) Uiso 0.279(7) 1 d PGD A 3
C3" C 0.5931(11) 0.1271(7) 0.8522(5) 0.039(2) Uiso 0.279(7) 1 d PGD A 3
H3"A H 0.5422 0.0419 0.8492 0.046 Uiso 0.279(7) 1 calc PR A 3
C4" C 0.6761(9) 0.1502(7) 0.9364(4) 0.033(2) Uiso 0.279(7) 1 d PGD A 3
H4"A H 0.6818 0.0808 0.9909 0.039 Uiso 0.279(7) 1 calc PR A 3
C5" C 0.7506(9) 0.2749(8) 0.9408(4) 0.043(2) Uiso 0.279(7) 1 d PGD A 3
C6" C 0.7422(12) 0.3766(7) 0.8610(5) 0.044(2) Uiso 0.279(7) 1 d PGD A 3
H6"A H 0.7932 0.4618 0.8640 0.053 Uiso 0.279(7) 1 calc PR A 3
C7" C 0.6593(14) 0.3535(8) 0.7769(4) 0.042(3) Uiso 0.279(7) 1 d PGD A 3
H7"A H 0.6536 0.4230 0.7224 0.050 Uiso 0.279(7) 1 calc PR A 3
C8" C 0.8500(13) 0.2977(12) 1.0326(6) 0.057(3) Uiso 0.279(7) 1 d PD A 3
H8"A H 0.8745 0.3956 1.0251 0.069 Uiso 0.279(7) 1 calc PR A 3
C9" C 0.7320(16) 0.2597(12) 1.1261(7) 0.062(3) Uiso 0.279(7) 1 d PD A 3
H9"A H 0.8067 0.2701 1.1828 0.075 Uiso 0.279(7) 1 calc PR A 3
H9"B H 0.6895 0.1660 1.1335 0.075 Uiso 0.279(7) 1 calc PR A 3
C10" C 0.5605(17) 0.3544(14) 1.1185(10) 0.058(3) Uiso 0.279(7) 1 d PD A 3
H10G H 0.4790 0.3333 1.1774 0.087 Uiso 0.279(7) 1 calc PR A 3
H10H H 0.4887 0.3435 1.0618 0.087 Uiso 0.279(7) 1 calc PR A 3
H10I H 0.6048 0.4467 1.1115 0.087 Uiso 0.279(7) 1 calc PR A 3
C11" C 1.0431(15) 0.2293(14) 1.0407(9) 0.058(3) Uiso 0.279(7) 1 d PD A 3
H11G H 1.1023 0.2458 1.0998 0.086 Uiso 0.279(7) 1 calc PR A 3
H11H H 1.1241 0.2651 0.9838 0.086 Uiso 0.279(7) 1 calc PR A 3
H11I H 1.0266 0.1332 1.0436 0.086 Uiso 0.279(7) 1 calc PR A 3
C12 C 0.5889(4) 0.2607(3) 0.59421(19) 0.0422(6) Uani 1 1 d . A .
C13 C 0.7827(4) 0.2851(3) 0.5838(2) 0.0458(6) Uani 1 1 d . . .
H13A H 0.8615 0.2529 0.6361 0.055 Uiso 1 1 calc R A .
C14 C 0.8625(4) 0.3553(3) 0.4987(2) 0.0481(6) Uani 1 1 d . A .
H14A H 0.9946 0.3730 0.4931 0.058 Uiso 1 1 calc R . .
C15 C 0.7484(4) 0.3995(3) 0.4217(2) 0.0458(6) Uani 1 1 d . . .
Br15 Br 0.85696(5) 0.50214(3) 0.30679(2) 0.06261(15) Uani 1 1 d . A .
C16 C 0.5569(4) 0.3724(3) 0.4289(2) 0.0478(6) Uani 1 1 d . A .
H16A H 0.4803 0.4004 0.3749 0.057 Uiso 1 1 calc R . .
C17 C 0.4769(4) 0.3044(3) 0.5149(2) 0.0449(6) Uani 1 1 d . . .
H17A H 0.3447 0.2872 0.5201 0.054 Uiso 1 1 calc R A .
C18 C 0.3443(4) 0.1120(3) 0.68283(19) 0.0427(6) Uani 1 1 d . A .
C19 C 0.3337(4) 0.0274(3) 0.6150(2) 0.0501(7) Uani 1 1 d . . .
H19A H 0.4369 0.0227 0.5701 0.060 Uiso 1 1 calc R A .
C20 C 0.1748(5) -0.0502(3) 0.6119(2) 0.0534(7) Uani 1 1 d . A .
H20A H 0.1669 -0.1064 0.5645 0.064 Uiso 1 1 calc R . .
C21 C 0.0284(4) -0.0444(3) 0.6788(2) 0.0492(6) Uani 1 1 d . . .
Br21 Br -0.19369(5) -0.14886(4) 0.67409(3) 0.07180(16) Uani 1 1 d . A .
C22 C 0.0377(4) 0.0354(3) 0.7483(2) 0.0515(7) Uani 1 1 d . A .
H22A H -0.0632 0.0359 0.7951 0.062 Uiso 1 1 calc R . .
C23 C 0.1955(4) 0.1152(3) 0.7498(2) 0.0474(6) Uani 1 1 d . . .
H23A H 0.2014 0.1722 0.7969 0.057 Uiso 1 1 calc R A .

loop_
_atom_site_aniso_label
_atom_site_aniso_U_11
_atom_site_aniso_U_22
_atom_site_aniso_U_33
_atom_site_aniso_U_23
_atom_site_aniso_U_13
_atom_site_aniso_U_12
N1 0.0518(13) 0.0569(14) 0.0354(11) -0.0108(10) -0.0048(10) -0.0093(11)
C12 0.0483(14) 0.0407(13) 0.0388(13) -0.0085(10) -0.0088(11) -0.0041(11)
C13 0.0470(15) 0.0429(13) 0.0467(14) -0.0019(11) -0.0150(12) -0.0058(11)
C14 0.0462(15) 0.0434(14) 0.0537(16) -0.0035(12) -0.0102(12) -0.0095(11)
C15 0.0581(16) 0.0371(13) 0.0420(13) -0.0050(10) -0.0060(12) -0.0076(11)
Br15 0.0788(3) 0.0576(2) 0.0478(2) 0.00242(14) -0.00495(15) -0.02188(16)
C16 0.0555(16) 0.0446(14) 0.0436(14) -0.0051(11) -0.0168(12) -0.0028(12)
C17 0.0423(14) 0.0501(15) 0.0432(14) -0.0085(11) -0.0107(11) -0.0030(11)
C18 0.0451(14) 0.0452(14) 0.0380(13) -0.0065(10) -0.0039(11) -0.0031(11)
C19 0.0494(15) 0.0557(16) 0.0473(15) -0.0165(12) 0.0073(12) -0.0071(13)
C20 0.0555(17) 0.0548(16) 0.0524(16) -0.0167(13) -0.0007(13) -0.0088(13)
C21 0.0417(14) 0.0518(15) 0.0518(16) -0.0012(12) -0.0066(12) -0.0036(12)
Br21 0.0489(2) 0.0853(3) 0.0805(3) -0.0106(2) -0.00594(17) -0.01920(17)
C22 0.0408(14) 0.0669(18) 0.0451(15) -0.0048(13) -0.0008(11) 0.0057(13)
C23 0.0478(15) 0.0551(16) 0.0412(14) -0.0134(12) -0.0051(11) 0.0068(12)

loop_
_atom_type_symbol
_atom_type_description
_atom_type_scat_dispersion_real
_atom_type_scat_dispersion_imag
_atom_type_scat_source
C C 0.0181 0.0091 'International Tables Vol C Tables 4.2.6.8 and 6.1.1.4'
H H 0.0000 0.0000 'International Tables Vol C Tables 4.2.6.8 and 6.1.1.4'
N N 0.0311 0.0180 'International Tables Vol C Tables 4.2.6.8 and 6.1.1.4'
Br Br -0.6763 1.2805 'International Tables Vol C Tables 4.2.6.8 and 6.1.1.4'

loop_
_geom_angle_atom_site_label_1
_geom_angle_atom_site_label_2
_geom_angle_atom_site_label_3
_geom_angle
_geom_angle_site_symmetry_1
_geom_angle_site_symmetry_3
_geom_angle_publ_flag
C12 N1 C18 120.4(2) . . ?
C12 N1 C2 119.3(4) . . ?
C18 N1 C2 120.3(4) . . ?
C12 N1 C2' 126.8(4) . . ?
C18 N1 C2' 112.7(4) . . ?
C12 N1 C2" 115.5(4) . . ?
C18 N1 C2" 123.7(4) . . ?
C3 C2 C7 120.0 . . ?
C3 C2 N1 119.3(4) . . ?
C7 C2 N1 120.7(4) . . ?
C2 C3 C4 120.0 . . ?
C5 C4 C3 120.0 . . ?
C6 C5 C4 120.0 . . ?
C6 C5 C8 120.1(4) . . ?
C4 C5 C8 119.8(4) . . ?
C5 C6 C7 120.0 . . ?
C6 C7 C2 120.0 . . ?
C9 C8 C5 113.1(5) . . ?
C9 C8 C11 105.5(6) . . ?
C5 C8 C11 109.1(5) . . ?
C8 C9 C10 107.6(7) . . ?
C3' C2' C7' 120.0 . . ?
C3' C2' N1 121.1(5) . . ?
C7' C2' N1 118.7(5) . . ?
C4' C3' C2' 120.0 . . ?
C3' C4' C5' 120.0 . . ?
C4' C5' C6' 120.0 . . ?
C4' C5' C8' 119.1(5) . . ?
C6' C5' C8' 120.9(5) . . ?
C7' C6' C5' 120.0 . . ?
C6' C7' C2' 120.0 . . ?
C9' C8' C5' 113.9(7) . . ?
C9' C8' C11' 106.7(9) . . ?
C5' C8' C11' 111.1(8) . . ?
C8' C9' C10' 105.0(9) . . ?
C3" C2" C7" 120.0 . . ?
C3" C2" N1 116.9(5) . . ?
C7" C2" N1 123.0(5) . . ?
C2" C3" C4" 120.0 . . ?
C5" C4" C3" 120.0 . . ?
C6" C5" C4" 120.0 . . ?
C6" C5" C8" 120.4(5) . . ?
C4" C5" C8" 119.6(5) . . ?
C5" C6" C7" 120.0 . . ?
C6" C7" C2" 120.0 . . ?
C9" C8" C11" 110.6(9) . . ?
C9" C8" C5" 114.3(7) . . ?
C11" C8" C5" 111.6(7) . . ?
C8" C9" C10" 106.4(9) . . ?
C13 C12 C17 118.4(3) . . ?
C13 C12 N1 121.2(2) . . ?
C17 C12 N1 120.4(2) . . ?
C14 C13 C12 121.2(3) . . ?
C13 C14 C15 119.4(3) . . ?
C16 C15 C14 120.6(3) . . ?
C16 C15 Br15 120.2(2) . . ?
C14 C15 Br15 119.2(2) . . ?
C15 C16 C17 119.8(3) . . ?
C16 C17 C12 120.6(3) . . ?
C23 C18 C19 119.2(3) . . ?
C23 C18 N1 120.7(2) . . ?
C19 C18 N1 120.1(3) . . ?
C20 C19 C18 120.9(3) . . ?
C21 C20 C19 118.8(3) . . ?
C22 C21 C20 121.5(3) . . ?
C22 C21 Br21 119.3(2) . . ?
C20 C21 Br21 119.2(2) . . ?
C21 C22 C23 119.6(3) . . ?
C18 C23 C22 120.1(3) . . ?

loop_
_geom_bond_atom_site_label_1
_geom_bond_atom_site_label_2
_geom_bond_distance
_geom_bond_site_symmetry_2
_geom_bond_publ_flag
N1 C12 1.416(4) . ?
N1 C18 1.419(4) . ?
N1 C2 1.421(4) . ?
N1 C2' 1.445(5) . ?
N1 C2" 1.488(5) . ?
C2 C3 1.3900 . ?
C2 C7 1.3900 . ?
C3 C4 1.3900 . ?
C4 C5 1.3900 . ?
C5 C6 1.3900 . ?
C5 C8 1.544(7) . ?
C6 C7 1.3900 . ?
C8 C9 1.517(9) . ?
C8 C11 1.625(9) . ?
C9 C10 1.551(10) . ?
C2' C3' 1.3900 . ?
C2' C7' 1.3900 . ?
C3' C4' 1.3900 . ?
C4' C5' 1.3900 . ?
C5' C6' 1.3900 . ?
C5' C8' 1.537(9) . ?
C6' C7' 1.3900 . ?
C8' C9' 1.521(11) . ?
C8' C11' 1.579(11) . ?
C9' C10' 1.562(12) . ?
C2" C3" 1.3900 . ?
C2" C7" 1.3900 . ?
C3" C4" 1.3900 . ?
C4" C5" 1.3900 . ?
C5" C6" 1.3900 . ?
C5" C8" 1.539(9) . ?
C6" C7" 1.3900 . ?
C8" C9" 1.516(11) . ?
C8" C11" 1.530(11) . ?
C9" C10" 1.542(12) . ?
C12 C13 1.392(4) . ?
C12 C17 1.398(4) . ?
C13 C14 1.381(4) . ?
C14 C15 1.383(4) . ?
C15 C16 1.381(4) . ?
C15 Br15 1.899(3) . ?
C16 C17 1.383(4) . ?
C18 C23 1.385(4) . ?
C18 C19 1.390(4) . ?
C19 C20 1.383(4) . ?
C20 C21 1.376(4) . ?
C21 C22 1.372(4) . ?
C21 Br21 1.912(3) . ?
C22 C23 1.387(4) . ?
